data_7212916
loop_
_publ_author_name
'Dufresne, St\'ephane'
'Bolduc, Andr\'eanne'
'Skene, W. G.'

_publ_section_title
;
 Towards materials with reversible oxidation and tuneable colours using
 heterocyclic conjugated azomethines
;
_journal_issue 23
_journal_name_full 'Journal of Materials Chemistry'
_journal_page_first 4861
_journal_paper_doi 10.1039/c0jm00557f
_journal_volume 20
_journal_year 2010
_chemical_compound_source 'Synthesized by the authors. See text'
_chemical_formula_moiety 'C22 H24 N4 O4 S'
_chemical_formula_sum 'C22 H24 N4 O4 S'
_chemical_formula_weight 440.51
_chemical_name_systematic
; 
 ? 
;
_space_group_IT_number 14
_symmetry_cell_setting monoclinic
_symmetry_space_group_name_Hall '-P 2ybc'
_symmetry_space_group_name_H-M 'P 1 21/c 1'
_atom_sites_solution_hydrogens geom
_atom_sites_solution_primary direct
_atom_sites_solution_secondary difmap
_audit_creation_method SHELXL-97
_cell_angle_alpha 90.00
_cell_angle_beta 101.8690(10)
_cell_angle_gamma 90.00
_cell_formula_units_Z 8
_cell_length_a 13.7006(3)
_cell_length_b 16.7642(4)
_cell_length_c 20.2638(5)
_cell_measurement_reflns_used 21925
_cell_measurement_temperature 220(2)
_cell_measurement_theta_max 71.99
_cell_measurement_theta_min 2.23
_cell_volume 4554.68(19)
_computing_cell_refinement 'SMART (Bruker, 1999)'
_computing_data_collection 'SMART (Bruker, 1999)'
_computing_data_reduction 'SAINT (Bruker, 1999)'
_computing_molecular_graphics 'SHELXTL (Bruker, 1997)'
_computing_publication_material 'UdMX (local program)'
_computing_structure_refinement 'SHELXL97 (Sheldrick, 1997)'
_computing_structure_solution 'SHELXS97 (Sheldrick, 1997)'
_diffrn_ambient_temperature 220(2)
_diffrn_detector_area_resol_mean 5.5
_diffrn_measured_fraction_theta_full 0.995
_diffrn_measured_fraction_theta_max 0.995
_diffrn_measurement_device_type 'Bruker Smart 2000'
_diffrn_measurement_method \w
_diffrn_radiation_monochromator graphite
_diffrn_radiation_source 'X-ray Sealed Tube'
_diffrn_radiation_type CuK\a
_diffrn_radiation_wavelength 1.54178
_diffrn_reflns_av_R_equivalents 0.036
_diffrn_reflns_av_sigmaI/netI 0.0222
_diffrn_reflns_limit_h_max 16
_diffrn_reflns_limit_h_min -16
_diffrn_reflns_limit_k_max 20
_diffrn_reflns_limit_k_min -20
_diffrn_reflns_limit_l_max 24
_diffrn_reflns_limit_l_min -24
_diffrn_reflns_number 49416
_diffrn_reflns_theta_full 71.98
_diffrn_reflns_theta_max 71.98
_diffrn_reflns_theta_min 3.30
_diffrn_standards_decay_% -0.27
_diffrn_standards_number 258
_exptl_absorpt_coefficient_mu 1.558
_exptl_absorpt_correction_T_max 0.7550
_exptl_absorpt_correction_T_min 0.6950
_exptl_absorpt_correction_type multi-scan
_exptl_absorpt_process_details 'Sadabs (Sheldrick,1996)'
_exptl_crystal_colour red
_exptl_crystal_density_diffrn 1.285
_exptl_crystal_density_method 'not measured'
_exptl_crystal_description block
_exptl_crystal_F_000 1856
_exptl_crystal_size_max 0.28
_exptl_crystal_size_mid 0.21
_exptl_crystal_size_min 0.18
_refine_diff_density_max 0.470
_refine_diff_density_min -0.492
_refine_diff_density_rms 0.055
_refine_ls_extinction_method none
_refine_ls_goodness_of_fit_ref 1.075
_refine_ls_hydrogen_treatment constr
_refine_ls_matrix_type full
_refine_ls_number_parameters 567
_refine_ls_number_reflns 8910
_refine_ls_number_restraints 0
_refine_ls_restrained_S_all 1.075
_refine_ls_R_factor_all 0.0536
_refine_ls_R_factor_gt 0.0475
_refine_ls_shift/su_max 0.001
_refine_ls_shift/su_mean 0.000
_refine_ls_structure_factor_coef Fsqd
_refine_ls_weighting_details 'calc w=1/[\s^2^(Fo^2^)+(0.0878P)^2^+0.9192P] where P=(Fo^2^+2Fc^2^)/3'
_refine_ls_weighting_scheme calc
_refine_ls_wR_factor_gt 0.1353
_refine_ls_wR_factor_ref 0.1410
_reflns_number_gt 7601
_reflns_number_total 8910
_reflns_threshold_expression I>2\s(I)
_cod_data_source_file c0jm00557f.txt
_cod_data_source_block sken19
_cod_depositor_comments
;
The following automatic conversions were performed:

'_symmetry_cell_setting' value 'Monoclinic' changed to 'monoclinic'
according to /home/saulius/struct/CIF-dictionaries/cif_core.dic
dictionary named 'cif_core.dic' version 2.4.2 from
2011-04-26.

'_geom_bond_publ_flag' value 'Y' changed to 'y'
according to /home/saulius/struct/CIF-dictionaries/cif_core.dic
dictionary named 'cif_core.dic' version 2.4.2 from 2011-04-26 (66
times).

'_geom_angle_publ_flag' value 'Y' changed to 'y' according
to /home/saulius/struct/CIF-dictionaries/cif_core.dic dictionary
named 'cif_core.dic' version 2.4.2 from 2011-04-26 (90
times).

'_geom_torsion_publ_flag' value 'Y' changed to 'y' according
to /home/saulius/struct/CIF-dictionaries/cif_core.dic dictionary
named 'cif_core.dic' version 2.4.2 from 2011-04-26 (120 times).

Automatic conversion script
Id: cif_fix_values 1891 2012-01-12 08:04:46Z andrius 
;
_cod_original_sg_symbol_H-M P21/c
_cod_database_code 7212916

loop_
_symmetry_equiv_pos_as_xyz
'x, y, z'
'-x, y+1/2, -z+1/2'
'-x, -y, -z'
'x, -y-1/2, z-1/2'

loop_
_atom_site_label
_atom_site_type_symbol
_atom_site_fract_x
_atom_site_fract_y
_atom_site_fract_z
_atom_site_U_iso_or_equiv
_atom_site_adp_type
_atom_site_occupancy
_atom_site_symmetry_multiplicity
_atom_site_calc_flag
_atom_site_refinement_flags
S1 S -0.06310(3) 0.90727(3) 0.02534(2) 0.03755(12) Uani 1 1 d .
O11 O 0.28413(10) 0.92203(10) 0.04527(7) 0.0566(4) Uani 1 1 d .
O12 O 0.27363(10) 0.89768(11) 0.15184(7) 0.0617(4) Uani 1 1 d .
O13 O 0.18234(13) 1.05498(11) 0.18052(8) 0.0703(5) Uani 1 1 d .
O14 O 0.10316(12) 0.97809(10) 0.24086(7) 0.0618(4) Uani 1 1 d .
N11 N 0.12950(14) 0.75170(10) -0.14665(8) 0.0514(4) Uani 1 1 d .
N12 N 0.08957(11) 0.84902(8) -0.03101(7) 0.0388(3) Uani 1 1 d .
N13 N -0.09449(10) 0.98418(9) 0.14001(7) 0.0374(3) Uani 1 1 d .
N14 N -0.25275(12) 1.03715(11) 0.21061(8) 0.0480(4) Uani 1 1 d .
C11 C 0.1127(2) 0.71055(16) -0.20579(12) 0.0700(7) Uani 1 1 d .
H11 H 0.1608 0.6808 -0.2222 0.084 Uiso 1 1 calc R
C12 C 0.0154(2) 0.71899(17) -0.23766(12) 0.0737(7) Uani 1 1 d .
H12 H -0.0151 0.6961 -0.2791 0.088 Uiso 1 1 calc R
C13 C -0.03018(18) 0.76758(14) -0.19746(10) 0.0586(5) Uani 1 1 d .
H13 H -0.0972 0.7840 -0.2069 0.070 Uiso 1 1 calc R
C14 C 0.04147(15) 0.78762(11) -0.14051(9) 0.0435(4) Uani 1 1 d .
C15 C 0.02436(14) 0.83378(10) -0.08506(9) 0.0408(4) Uani 1 1 d .
H15 H -0.0399 0.8550 -0.0881 0.049 Uiso 1 1 calc R
C16 C 0.06132(12) 0.89123(10) 0.02037(8) 0.0352(3) Uani 1 1 d .
C17 C 0.12502(12) 0.92077(10) 0.07658(8) 0.0342(3) Uani 1 1 d .
C18 C 0.07430(12) 0.95548(9) 0.12446(8) 0.0336(3) Uani 1 1 d .
C19 C -0.02754(12) 0.95379(10) 0.10441(8) 0.0343(3) Uani 1 1 d .
C110 C -0.18283(13) 1.00501(10) 0.10913(8) 0.0375(4) Uani 1 1 d .
H110 H -0.1976 1.0024 0.0618 0.045 Uiso 1 1 calc R
C111 C -0.25949(13) 1.03161(10) 0.14182(9) 0.0392(4) Uani 1 1 d .
C112 C -0.35569(15) 1.05309(13) 0.11120(10) 0.0505(5) Uani 1 1 d .
H112 H -0.3816 1.0548 0.0645 0.061 Uiso 1 1 calc R
C113 C -0.40739(16) 1.07165(16) 0.16135(12) 0.0627(6) Uani 1 1 d .
H113 H -0.4743 1.0881 0.1551 0.075 Uiso 1 1 calc R
C114 C -0.34211(16) 1.06139(17) 0.22186(11) 0.0640(6) Uani 1 1 d .
H114 H -0.3571 1.0699 0.2645 0.077 Uiso 1 1 calc R
C115 C 0.22462(18) 0.75311(16) -0.09876(13) 0.0668(6) Uani 1 1 d .
H11A H 0.2367 0.8063 -0.0800 0.100 Uiso 1 1 calc R
H11B H 0.2777 0.7386 -0.1216 0.100 Uiso 1 1 calc R
H11C H 0.2228 0.7154 -0.0627 0.100 Uiso 1 1 calc R
C116 C 0.23524(13) 0.91425(11) 0.08728(9) 0.0398(4) Uani 1 1 d .
C117 C 0.38161(17) 0.8961(2) 0.17142(13) 0.0915(11) Uani 1 1 d .
H11D H 0.4101 0.9435 0.1543 0.110 Uiso 1 1 calc R
H11E H 0.4080 0.8486 0.1529 0.110 Uiso 1 1 calc R
C118 C 0.4072(3) 0.8946(6) 0.24464(18) 0.296(6) Uani 1 1 d .
H11F H 0.3758 0.9394 0.2624 0.443 Uiso 1 1 calc R
H11G H 0.4790 0.8983 0.2596 0.443 Uiso 1 1 calc R
H11H H 0.3837 0.8452 0.2608 0.443 Uiso 1 1 calc R
C119 C 0.12673(12) 1.00118(10) 0.18435(8) 0.0367(3) Uani 1 1 d .
C120 C 0.1507(2) 1.0228(2) 0.30081(11) 0.0857(9) Uani 1 1 d .
H12A H 0.2194 1.0040 0.3159 0.103 Uiso 1 1 calc R
H12B H 0.1532 1.0794 0.2892 0.103 Uiso 1 1 calc R
C121 C 0.1014(2) 1.0147(4) 0.35176(19) 0.162(3) Uani 1 1 d .
H12C H 0.0332 1.0330 0.3370 0.243 Uiso 1 1 calc R
H12D H 0.1342 1.0462 0.3901 0.243 Uiso 1 1 calc R
H12E H 0.1013 0.9590 0.3648 0.243 Uiso 1 1 calc R
C122 C -0.16419(17) 1.02570(18) 0.26334(10) 0.0676(7) Uani 1 1 d .
H12F H -0.1163 1.0676 0.2605 0.101 Uiso 1 1 calc R
H12G H -0.1347 0.9742 0.2575 0.101 Uiso 1 1 calc R
H12H H -0.1825 1.0277 0.3071 0.101 Uiso 1 1 calc R
S2 S 0.57851(3) 0.46638(3) 0.08297(2) 0.04066(13) Uani 1 1 d .
O21 O 0.60445(13) 0.34702(14) -0.12440(9) 0.0804(6) Uani 1 1 d .
O22 O 0.76216(11) 0.35915(9) -0.06939(8) 0.0574(4) Uani 1 1 d .
O23 O 0.71847(14) 0.53462(11) -0.11182(8) 0.0721(5) Uani 1 1 d .
O24 O 0.80174(13) 0.59774(11) -0.02030(9) 0.0735(5) Uani 1 1 d .
N21 N 0.43046(11) 0.16729(9) 0.01559(7) 0.0420(3) Uani 1 1 d .
N22 N 0.54112(11) 0.32186(9) 0.01632(7) 0.0409(3) Uani 1 1 d .
N23 N 0.67782(11) 0.60796(9) 0.07661(8) 0.0423(3) Uani 1 1 d .
N24 N 0.73516(13) 0.76073(10) 0.14614(9) 0.0512(4) Uani 1 1 d .
C21 C 0.36949(15) 0.11032(13) 0.03253(11) 0.0515(5) Uani 1 1 d .
H21 H 0.3586 0.0597 0.0124 0.062 Uiso 1 1 calc R
C22 C 0.32624(15) 0.13779(13) 0.08342(11) 0.0539(5) Uani 1 1 d .
H22 H 0.2813 0.1100 0.1043 0.065 Uiso 1 1 calc R
C23 C 0.36165(14) 0.21466(13) 0.09807(10) 0.0483(4) Uani 1 1 d .
H23 H 0.3446 0.2486 0.1309 0.058 Uiso 1 1 calc R
C24 C 0.42682(13) 0.23275(11) 0.05567(9) 0.0402(4) Uani 1 1 d .
C25 C 0.47928(13) 0.30614(11) 0.05458(9) 0.0417(4) Uani 1 1 d .
H25 H 0.4677 0.3464 0.0843 0.050 Uiso 1 1 calc R
C26 C 0.58513(13) 0.39609(11) 0.02010(9) 0.0394(4) Uani 1 1 d .
C27 C 0.64230(13) 0.42408(11) -0.02297(9) 0.0414(4) Uani 1 1 d .
C28 C 0.68116(13) 0.50219(12) -0.00658(9) 0.0414(4) Uani 1 1 d .
C29 C 0.65301(13) 0.53395(11) 0.04930(9) 0.0393(4) Uani 1 1 d .
C210 C 0.63677(14) 0.63485(11) 0.12353(9) 0.0440(4) Uani 1 1 d .
H210 H 0.5863 0.6040 0.1361 0.053 Uiso 1 1 calc R
C211 C 0.66273(14) 0.70875(11) 0.15810(10) 0.0461(4) Uani 1 1 d .
C212 C 0.62205(18) 0.74055(14) 0.20904(11) 0.0595(5) Uani 1 1 d .
H212 H 0.5711 0.7176 0.2276 0.071 Uiso 1 1 calc R
C213 C 0.6701(2) 0.81299(14) 0.22826(12) 0.0665(6) Uani 1 1 d .
H213 H 0.6575 0.8478 0.2619 0.080 Uiso 1 1 calc R
C214 C 0.73870(19) 0.82358(13) 0.18895(12) 0.0631(6) Uani 1 1 d .
H214 H 0.7818 0.8676 0.1911 0.076 Uiso 1 1 calc R
C215 C 0.48692(16) 0.15832(13) -0.03768(10) 0.0511(5) Uani 1 1 d .
H21A H 0.4726 0.1067 -0.0591 0.077 Uiso 1 1 calc R
H21B H 0.5577 0.1622 -0.0184 0.077 Uiso 1 1 calc R
H21C H 0.4680 0.2001 -0.0710 0.077 Uiso 1 1 calc R
C216 C 0.66443(14) 0.37340(12) -0.07853(10) 0.0477(4) Uani 1 1 d .
C217 C 0.7941(2) 0.30609(16) -0.11715(14) 0.0714(7) Uani 1 1 d .
H21D H 0.7705 0.3257 -0.1632 0.086 Uiso 1 1 calc R
H21E H 0.7668 0.2526 -0.1138 0.086 Uiso 1 1 calc R
C218 C 0.9052(2) 0.3034(2) -0.10080(16) 0.0868(9) Uani 1 1 d .
H21F H 0.9315 0.3560 -0.1067 0.130 Uiso 1 1 calc R
H21G H 0.9285 0.2660 -0.1307 0.130 Uiso 1 1 calc R
H21H H 0.9279 0.2864 -0.0544 0.130 Uiso 1 1 calc R
C219 C 0.73539(15) 0.54500(12) -0.05202(10) 0.0479(4) Uani 1 1 d .
C220 C 0.8587(2) 0.64255(18) -0.06133(15) 0.0770(7) Uani 1 1 d .
H22A H 0.8181 0.6502 -0.1067 0.092 Uiso 1 1 calc R
H22B H 0.8756 0.6952 -0.0412 0.092 Uiso 1 1 calc R
C221 C 0.9484(3) 0.6005(2) -0.0656(2) 0.0997(11) Uani 1 1 d .
H22C H 0.9890 0.5938 -0.0207 0.150 Uiso 1 1 calc R
H22D H 0.9854 0.6307 -0.0931 0.150 Uiso 1 1 calc R
H22E H 0.9315 0.5486 -0.0858 0.150 Uiso 1 1 calc R
C222 C 0.79669(19) 0.75355(15) 0.09580(13) 0.0656(6) Uani 1 1 d .
H22F H 0.8389 0.8003 0.0976 0.098 Uiso 1 1 calc R
H22G H 0.7542 0.7493 0.0513 0.098 Uiso 1 1 calc R
H22H H 0.8381 0.7063 0.1049 0.098 Uiso 1 1 calc R

loop_
_atom_site_aniso_label
_atom_site_aniso_U_11
_atom_site_aniso_U_22
_atom_site_aniso_U_33
_atom_site_aniso_U_23
_atom_site_aniso_U_13
_atom_site_aniso_U_12
S1 0.0366(2) 0.0431(2) 0.0322(2) -0.00288(15) 0.00530(16) -0.00504(16)
O11 0.0429(7) 0.0824(10) 0.0471(8) 0.0066(7) 0.0157(6) 0.0048(7)
O12 0.0386(7) 0.1088(13) 0.0351(7) -0.0067(7) 0.0019(5) 0.0148(7)
O13 0.0815(11) 0.0761(11) 0.0558(9) -0.0167(8) 0.0201(8) -0.0421(9)
O14 0.0637(9) 0.0897(11) 0.0289(6) -0.0048(6) 0.0024(6) -0.0299(8)
N11 0.0617(10) 0.0500(9) 0.0420(8) -0.0062(7) 0.0097(7) 0.0075(8)
N12 0.0470(8) 0.0362(7) 0.0333(7) -0.0010(6) 0.0084(6) 0.0000(6)
N13 0.0368(7) 0.0430(7) 0.0325(7) -0.0008(6) 0.0073(6) -0.0015(6)
N14 0.0392(8) 0.0684(11) 0.0361(8) -0.0083(7) 0.0069(6) 0.0029(7)
C11 0.0851(17) 0.0723(15) 0.0537(13) -0.0215(11) 0.0170(12) 0.0130(13)
C12 0.0897(18) 0.0828(17) 0.0443(11) -0.0240(11) 0.0040(11) 0.0015(14)
C13 0.0655(13) 0.0650(13) 0.0415(10) -0.0104(9) 0.0019(9) -0.0009(11)
C14 0.0544(10) 0.0396(9) 0.0353(9) -0.0016(7) 0.0066(8) 0.0013(8)
C15 0.0481(10) 0.0370(8) 0.0368(9) 0.0002(7) 0.0078(7) 0.0003(7)
C16 0.0403(8) 0.0331(8) 0.0322(8) 0.0025(6) 0.0075(6) -0.0001(7)
C17 0.0361(8) 0.0341(8) 0.0318(8) 0.0008(6) 0.0061(6) -0.0002(6)
C18 0.0369(8) 0.0334(8) 0.0301(8) 0.0011(6) 0.0060(6) -0.0017(6)
C19 0.0375(8) 0.0363(8) 0.0289(7) 0.0017(6) 0.0066(6) -0.0025(6)
C110 0.0393(8) 0.0398(8) 0.0330(8) 0.0012(7) 0.0064(7) -0.0014(7)
C111 0.0386(9) 0.0425(9) 0.0354(8) -0.0006(7) 0.0052(7) 0.0002(7)
C112 0.0437(10) 0.0604(12) 0.0444(10) -0.0027(9) 0.0019(8) 0.0099(9)
C113 0.0392(10) 0.0839(16) 0.0640(13) -0.0130(12) 0.0082(9) 0.0122(10)
C114 0.0476(11) 0.0964(18) 0.0508(12) -0.0180(12) 0.0164(9) 0.0071(11)
C115 0.0595(13) 0.0739(15) 0.0635(14) -0.0098(12) 0.0042(11) 0.0184(12)
C116 0.0393(9) 0.0430(9) 0.0364(9) -0.0046(7) 0.0061(7) 0.0019(7)
C117 0.0395(11) 0.179(3) 0.0504(13) -0.0254(16) -0.0035(10) 0.0243(15)
C118 0.066(2) 0.760(19) 0.0492(18) -0.069(5) -0.0147(16) 0.105(5)
C119 0.0353(8) 0.0411(9) 0.0337(8) -0.0030(7) 0.0071(6) -0.0009(7)
C120 0.0766(17) 0.142(3) 0.0353(11) -0.0265(13) 0.0045(11) -0.0412(17)
C121 0.0651(19) 0.323(7) 0.100(3) -0.130(4) 0.0220(18) -0.044(3)
C122 0.0502(12) 0.115(2) 0.0341(10) -0.0151(11) 0.0015(9) 0.0105(12)
S2 0.0417(2) 0.0461(2) 0.0345(2) 0.00698(16) 0.00843(17) -0.00434(17)
O21 0.0575(9) 0.1289(17) 0.0562(9) -0.0292(10) 0.0148(8) -0.0185(10)
O22 0.0499(8) 0.0605(9) 0.0637(9) -0.0056(7) 0.0164(7) 0.0059(7)
O23 0.0889(12) 0.0869(12) 0.0455(9) 0.0037(8) 0.0261(8) -0.0252(10)
O24 0.0720(11) 0.0917(12) 0.0614(10) 0.0024(8) 0.0241(8) -0.0385(9)
N21 0.0404(8) 0.0467(8) 0.0385(7) 0.0025(6) 0.0075(6) -0.0019(6)
N22 0.0374(7) 0.0456(8) 0.0389(7) 0.0070(6) 0.0060(6) -0.0003(6)
N23 0.0386(7) 0.0447(8) 0.0414(8) 0.0097(6) 0.0033(6) -0.0035(6)
N24 0.0547(9) 0.0446(9) 0.0520(9) 0.0100(7) 0.0055(7) -0.0066(7)
C21 0.0470(10) 0.0492(10) 0.0567(12) 0.0012(9) 0.0068(9) -0.0102(9)
C22 0.0428(10) 0.0608(12) 0.0596(12) 0.0109(10) 0.0141(9) -0.0101(9)
C23 0.0471(10) 0.0571(11) 0.0439(10) 0.0029(8) 0.0170(8) -0.0006(9)
C24 0.0379(8) 0.0455(9) 0.0374(9) 0.0039(7) 0.0083(7) -0.0013(7)
C25 0.0420(9) 0.0459(9) 0.0368(8) 0.0037(7) 0.0074(7) -0.0003(8)
C26 0.0345(8) 0.0461(9) 0.0364(8) 0.0061(7) 0.0040(7) 0.0019(7)
C27 0.0355(8) 0.0508(10) 0.0378(9) 0.0080(7) 0.0069(7) 0.0008(7)
C28 0.0345(8) 0.0514(10) 0.0373(9) 0.0088(8) 0.0051(7) -0.0029(7)
C29 0.0335(8) 0.0474(10) 0.0353(8) 0.0106(7) 0.0025(6) -0.0032(7)
C210 0.0409(9) 0.0474(10) 0.0424(9) 0.0085(8) 0.0056(7) -0.0046(8)
C211 0.0466(10) 0.0440(10) 0.0452(10) 0.0088(8) 0.0037(8) -0.0024(8)
C212 0.0668(13) 0.0577(12) 0.0554(12) 0.0018(10) 0.0162(10) -0.0026(10)
C213 0.0846(17) 0.0550(13) 0.0576(13) -0.0046(10) 0.0093(12) 0.0014(12)
C214 0.0746(15) 0.0453(11) 0.0637(13) 0.0035(10) 0.0004(11) -0.0089(10)
C215 0.0569(11) 0.0561(11) 0.0434(10) -0.0003(8) 0.0173(9) 0.0052(9)
C216 0.0463(10) 0.0563(11) 0.0421(9) 0.0027(8) 0.0127(8) -0.0080(9)
C217 0.0821(17) 0.0594(13) 0.0814(17) -0.0070(12) 0.0373(14) 0.0059(12)
C218 0.0829(19) 0.090(2) 0.099(2) 0.0128(17) 0.0463(17) 0.0287(16)
C219 0.0465(10) 0.0543(11) 0.0449(10) 0.0097(8) 0.0141(8) -0.0022(8)
C220 0.0775(17) 0.0784(17) 0.0850(18) 0.0111(14) 0.0394(14) -0.0219(14)
C221 0.086(2) 0.095(2) 0.130(3) 0.021(2) 0.048(2) -0.0087(17)
C222 0.0650(14) 0.0650(14) 0.0700(14) 0.0081(11) 0.0212(11) -0.0200(11)

loop_
_atom_type_symbol
_atom_type_description
_atom_type_scat_dispersion_real
_atom_type_scat_dispersion_imag
_atom_type_scat_source
C C 0.0181 0.0091 'International Tables Vol C Tables 4.2.6.8 and 6.1.1.4'
H H 0.0000 0.0000 'International Tables Vol C Tables 4.2.6.8 and 6.1.1.4'
N N 0.0311 0.0180 'International Tables Vol C Tables 4.2.6.8 and 6.1.1.4'
O O 0.0492 0.0322 'International Tables Vol C Tables 4.2.6.8 and 6.1.1.4'
S S 0.3331 0.5567 'International Tables Vol C Tables 4.2.6.8 and 6.1.1.4'

loop_
_geom_angle_atom_site_label_1
_geom_angle_atom_site_label_2
_geom_angle_atom_site_label_3
_geom_angle
_geom_angle_publ_flag
C16 S1 C19 91.72(8) y
C116 O12 C117 116.47(17) y
C119 O14 C120 115.26(17) y
C11 N11 C14 107.98(18) y
C11 N11 C115 124.15(19) y
C14 N11 C115 127.83(17) y
C15 N12 C16 119.36(16) y
C110 N13 C19 120.38(14) y
C114 N14 C111 108.38(16) y
C114 N14 C122 124.24(17) y
C111 N14 C122 127.21(16) y
N11 C11 C12 109.6(2) y
N11 C11 H11 125.2 ?
C12 C11 H11 125.2 ?
C11 C12 C13 107.3(2) y
C11 C12 H12 126.4 ?
C13 C12 H12 126.4 ?
C12 C13 C14 107.6(2) y
C12 C13 H13 126.2 ?
C14 C13 H13 126.2 ?
N11 C14 C13 107.50(17) y
N11 C14 C15 126.80(17) y
C13 C14 C15 125.64(19) y
N12 C15 C14 125.52(18) y
N12 C15 H15 117.2 ?
C14 C15 H15 117.2 ?
C17 C16 N12 125.52(16) y
C17 C16 S1 110.88(12) y
N12 C16 S1 123.42(13) y
C16 C17 C18 113.24(15) y
C16 C17 C116 123.15(15) y
C18 C17 C116 123.58(14) y
C19 C18 C17 113.44(14) y
C19 C18 C119 122.90(15) y
C17 C18 C119 122.87(15) y
C18 C19 N13 125.76(15) y
C18 C19 S1 110.71(12) y
N13 C19 S1 123.53(12) y
N13 C110 C111 124.55(16) y
N13 C110 H110 117.7 ?
C111 C110 H110 117.7 ?
N14 C111 C112 107.14(16) y
N14 C111 C110 126.02(16) y
C112 C111 C110 126.77(17) y
C111 C112 C113 108.20(18) y
C111 C112 H112 125.9 ?
C113 C112 H112 125.9 ?
C114 C113 C112 106.81(18) y
C114 C113 H113 126.6 ?
C112 C113 H113 126.6 ?
N14 C114 C113 109.47(19) y
N14 C114 H114 125.3 ?
C113 C114 H114 125.3 ?
N11 C115 H11A 109.5 ?
N11 C115 H11B 109.5 ?
H11A C115 H11B 109.5 ?
N11 C115 H11C 109.5 ?
H11A C115 H11C 109.5 ?
H11B C115 H11C 109.5 ?
O11 C116 O12 123.77(17) y
O11 C116 C17 126.22(16) y
O12 C116 C17 110.01(15) y
O12 C117 C118 107.3(2) y
O12 C117 H11D 110.3 ?
C118 C117 H11D 110.3 ?
O12 C117 H11E 110.3 ?
C118 C117 H11E 110.3 ?
H11D C117 H11E 108.5 ?
C117 C118 H11F 109.5 ?
C117 C118 H11G 109.5 ?
H11F C118 H11G 109.5 ?
C117 C118 H11H 109.5 ?
H11F C118 H11H 109.5 ?
H11G C118 H11H 109.5 ?
O13 C119 O14 123.75(16) y
O13 C119 C18 122.90(16) y
O14 C119 C18 113.32(15) y
C121 C120 O14 112.0(2) y
C121 C120 H12A 109.2 ?
O14 C120 H12A 109.2 ?
C121 C120 H12B 109.2 ?
O14 C120 H12B 109.2 ?
H12A C120 H12B 107.9 ?
C120 C121 H12C 109.5 ?
C120 C121 H12D 109.5 ?
H12C C121 H12D 109.5 ?
C120 C121 H12E 109.5 ?
H12C C121 H12E 109.5 ?
H12D C121 H12E 109.5 ?
N14 C122 H12F 109.5 ?
N14 C122 H12G 109.5 ?
H12F C122 H12G 109.5 ?
N14 C122 H12H 109.5 ?
H12F C122 H12H 109.5 ?
H12G C122 H12H 109.5 ?
C26 S2 C29 91.73(9) y
C216 O22 C217 116.75(18) y
C219 O24 C220 117.24(19) y
C21 N21 C24 108.27(16) y
C21 N21 C215 124.15(17) y
C24 N21 C215 127.56(16) y
C25 N22 C26 119.07(16) y
C210 N23 C29 120.45(16) y
C214 N24 C211 108.07(19) y
C214 N24 C222 124.15(19) y
C211 N24 C222 127.75(18) y
N21 C21 C22 109.72(18) y
N21 C21 H21 125.1 ?
C22 C21 H21 125.1 ?
C21 C22 C23 106.67(17) y
C21 C22 H22 126.7 ?
C23 C22 H22 126.7 ?
C22 C23 C24 108.08(18) y
C22 C23 H23 126 ?
C24 C23 H23 126 ?
N21 C24 C23 107.26(16) y
N21 C24 C25 126.90(16) y
C23 C24 C25 125.84(17) y
N22 C25 C24 125.55(18) y
N22 C25 H25 117.2 ?
C24 C25 H25 117.2 ?
C27 C26 N22 125.10(17) y
C27 C26 S2 110.78(14) y
N22 C26 S2 124.09(13) y
C26 C27 C28 113.64(17) y
C26 C27 C216 121.18(17) y
C28 C27 C216 125.09(16) y
C29 C28 C27 113.09(15) y
C29 C28 C219 125.81(18) y
C27 C28 C219 120.71(17) y
N23 C29 C28 126.39(16) y
N23 C29 S2 122.86(14) y
C28 C29 S2 110.74(14) y
N23 C210 C211 124.37(17) y
N23 C210 H210 117.8 ?
C211 C210 H210 117.8 ?
C212 C211 N24 107.69(18) y
C212 C211 C210 127.13(18) y
N24 C211 C210 125.18(18) y
C211 C212 C213 107.8(2) y
C211 C212 H212 126.1 ?
C213 C212 H212 126.1 ?
C214 C213 C212 107.0(2) y
C214 C213 H213 126.5 ?
C212 C213 H213 126.5 ?
N24 C214 C213 109.5(2) y
N24 C214 H214 125.3 ?
C213 C214 H214 125.3 ?
N21 C215 H21A 109.5 ?
N21 C215 H21B 109.5 ?
H21A C215 H21B 109.5 ?
N21 C215 H21C 109.5 ?
H21A C215 H21C 109.5 ?
H21B C215 H21C 109.5 ?
O21 C216 O22 123.6(2) y
O21 C216 C27 125.87(19) y
O22 C216 C27 110.56(16) y
O22 C217 C218 107.8(2) y
O22 C217 H21D 110.1 ?
C218 C217 H21D 110.1 ?
O22 C217 H21E 110.1 ?
C218 C217 H21E 110.1 ?
H21D C217 H21E 108.5 ?
C217 C218 H21F 109.5 ?
C217 C218 H21G 109.5 ?
H21F C218 H21G 109.5 ?
C217 C218 H21H 109.5 ?
H21F C218 H21H 109.5 ?
H21G C218 H21H 109.5 ?
O23 C219 O24 123.64(18) y
O23 C219 C28 122.71(19) y
O24 C219 C28 113.62(17) y
C221 C220 O24 110.3(2) y
C221 C220 H22A 109.6 ?
O24 C220 H22A 109.6 ?
C221 C220 H22B 109.6 ?
O24 C220 H22B 109.6 ?
H22A C220 H22B 108.1 ?
C220 C221 H22C 109.5 ?
C220 C221 H22D 109.5 ?
H22C C221 H22D 109.5 ?
C220 C221 H22E 109.5 ?
H22C C221 H22E 109.5 ?
H22D C221 H22E 109.5 ?
N24 C222 H22F 109.5 ?
N24 C222 H22G 109.5 ?
H22F C222 H22G 109.5 ?
N24 C222 H22H 109.5 ?
H22F C222 H22H 109.5 ?
H22G C222 H22H 109.5 ?

loop_
_geom_bond_atom_site_label_1
_geom_bond_atom_site_label_2
_geom_bond_distance
_geom_bond_publ_flag
S1 C16 1.7490(17) y
S1 C19 1.7583(16) y
O11 C116 1.194(2) y
O12 C116 1.335(2) y
O12 C117 1.451(3) y
O13 C119 1.193(2) y
O14 C119 1.310(2) y
O14 C120 1.462(3) y
N11 C11 1.361(3) y
N11 C14 1.376(3) y
N11 C115 1.456(3) y
N12 C15 1.289(2) y
N12 C16 1.379(2) y
N13 C110 1.291(2) y
N13 C19 1.376(2) y
N14 C114 1.353(3) y
N14 C111 1.381(2) y
N14 C122 1.455(2) y
C11 C12 1.364(4) y
C11 H11 0.94 ?
C12 C13 1.388(3) y
C12 H12 0.94 ?
C13 C14 1.394(3) y
C13 H13 0.94 ?
C14 C15 1.423(2) y
C15 H15 0.94 ?
C16 C17 1.377(2) y
C17 C18 1.428(2) y
C17 C116 1.485(2) y
C18 C19 1.371(2) y
C18 C119 1.489(2) y
C110 C111 1.424(2) y
C110 H110 0.94 ?
C111 C112 1.384(3) y
C112 C113 1.388(3) y
C112 H112 0.94 ?
C113 C114 1.372(3) y
C113 H113 0.94 ?
C114 H114 0.94 ?
C115 H11a 0.97 ?
C115 H11b 0.97 ?
C115 H11c 0.97 ?
C117 C118 1.453(4) y
C117 H11d 0.98 ?
C117 H11e 0.98 ?
C118 H11f 0.97 ?
C118 H11g 0.97 ?
C118 H11h 0.97 ?
C120 C121 1.352(4) y
C120 H12a 0.98 ?
C120 H12b 0.98 ?
C121 H12c 0.97 ?
C121 H12d 0.97 ?
C121 H12e 0.97 ?
C122 H12f 0.97 ?
C122 H12g 0.97 ?
C122 H12h 0.97 ?
S2 C26 1.7513(19) y
S2 C29 1.7540(17) y
O21 C216 1.192(2) y
O22 C216 1.335(2) y
O22 C217 1.447(3) y
O23 C219 1.199(3) y
O24 C219 1.334(3) y
O24 C220 1.460(3) y
N21 C21 1.359(2) y
N21 C24 1.372(2) y
N21 C215 1.459(2) y
N22 C25 1.288(2) y
N22 C26 1.378(2) y
N23 C210 1.282(2) y
N23 C29 1.372(2) y
N24 C214 1.359(3) y
N24 C211 1.379(2) y
N24 C222 1.456(3) y
C21 C22 1.370(3) y
C21 H21 0.94 ?
C22 C23 1.387(3) y
C22 H22 0.94 ?
C23 C24 1.394(2) y
C23 H23 0.94 ?
C24 C25 1.427(3) y
C25 H25 0.94 ?
C26 C27 1.370(2) y
C27 C28 1.427(3) y
C27 C216 1.491(3) y
C28 C29 1.376(3) y
C28 C219 1.482(2) y
C210 C211 1.432(3) y
C210 H210 0.94 ?
C211 C212 1.377(3) y
C212 C213 1.398(3) y
C212 H212 0.94 ?
C213 C214 1.363(4) y
C213 H213 0.94 ?
C214 H214 0.94 ?
C215 H21a 0.97 ?
C215 H21b 0.97 ?
C215 H21c 0.97 ?
C217 C218 1.490(4) y
C217 H21d 0.98 ?
C217 H21e 0.98 ?
C218 H21f 0.97 ?
C218 H21g 0.97 ?
C218 H21h 0.97 ?
C220 C221 1.435(4) y
C220 H22a 0.98 ?
C220 H22b 0.98 ?
C221 H22c 0.97 ?
C221 H22d 0.97 ?
C221 H22e 0.97 ?
C222 H22f 0.97 ?
C222 H22g 0.97 ?
C222 H22h 0.97 ?

loop_
_geom_torsion_atom_site_label_1
_geom_torsion_atom_site_label_2
_geom_torsion_atom_site_label_3
_geom_torsion_atom_site_label_4
_geom_torsion
_geom_torsion_publ_flag
C14 N11 C11 C12 -0.3(3) y
C115 N11 C11 C12 177.6(2) y
N11 C11 C12 C13 0.5(3) y
C11 C12 C13 C14 -0.5(3) y
C11 N11 C14 C13 0.0(2) y
C115 N11 C14 C13 -177.9(2) y
C11 N11 C14 C15 177.3(2) y
C115 N11 C14 C15 -0.6(3) y
C12 C13 C14 N11 0.3(3) y
C12 C13 C14 C15 -177.0(2) y
C16 N12 C15 C14 -176.65(16) y
N11 C14 C15 N12 -0.4(3) y
C13 C14 C15 N12 176.5(2) y
C15 N12 C16 C17 -170.84(16) y
C15 N12 C16 S1 14.5(2) y
C19 S1 C16 C17 -0.30(13) y
C19 S1 C16 N12 175.07(14) y
N12 C16 C17 C18 -174.41(15) y
S1 C16 C17 C18 0.84(18) y
N12 C16 C17 C116 3.4(3) y
S1 C16 C17 C116 178.63(13) y
C16 C17 C18 C19 -1.1(2) y
C116 C17 C18 C19 -178.91(15) y
C16 C17 C18 C119 -171.22(15) y
C116 C17 C18 C119 11.0(2) y
C17 C18 C19 N13 -178.82(15) y
C119 C18 C19 N13 -8.7(3) y
C17 C18 C19 S1 0.87(18) y
C119 C18 C19 S1 170.96(13) y
C110 N13 C19 C18 155.71(17) y
C110 N13 C19 S1 -23.9(2) y
C16 S1 C19 C18 -0.33(13) y
C16 S1 C19 N13 179.36(14) y
C19 N13 C110 C111 175.30(16) y
C114 N14 C111 C112 -0.1(2) y
C122 N14 C111 C112 -175.5(2) y
C114 N14 C111 C110 -177.3(2) y
C122 N14 C111 C110 7.3(3) y
N13 C110 C111 N14 -1.9(3) y
N13 C110 C111 C112 -178.66(19) y
N14 C111 C112 C113 0.0(2) y
C110 C111 C112 C113 177.2(2) y
C111 C112 C113 C114 0.1(3) y
C111 N14 C114 C113 0.1(3) y
C122 N14 C114 C113 175.7(2) y
C112 C113 C114 N14 -0.1(3) y
C117 O12 C116 O11 5.3(3) y
C117 O12 C116 C17 -175.0(2) y
C16 C17 C116 O11 39.6(3) y
C18 C17 C116 O11 -142.9(2) y
C16 C17 C116 O12 -140.12(17) y
C18 C17 C116 O12 37.4(2) y
C116 O12 C117 C118 167.8(5) y
C120 O14 C119 O13 -0.4(3) y
C120 O14 C119 C18 -178.3(2) y
C19 C18 C119 O13 -117.5(2) y
C17 C18 C119 O13 51.7(3) y
C19 C18 C119 O14 60.4(2) y
C17 C18 C119 O14 -130.42(18) y
C119 O14 C120 C121 160.2(4) y
C24 N21 C21 C22 -0.2(2) y
C215 N21 C21 C22 -178.86(18) y
N21 C21 C22 C23 0.3(2) y
C21 C22 C23 C24 -0.3(2) y
C21 N21 C24 C23 0.0(2) y
C215 N21 C24 C23 178.63(17) y
C21 N21 C24 C25 -179.81(18) y
C215 N21 C24 C25 -1.2(3) y
C22 C23 C24 N21 0.2(2) y
C22 C23 C24 C25 179.98(18) y
C26 N22 C25 C24 178.96(16) y
N21 C24 C25 N22 -1.9(3) y
C23 C24 C25 N22 178.35(18) y
C25 N22 C26 C27 -171.59(17) y
C25 N22 C26 S2 10.6(2) y
C29 S2 C26 C27 0.56(14) y
C29 S2 C26 N22 178.61(15) y
N22 C26 C27 C28 -178.34(16) y
S2 C26 C27 C28 -0.32(19) y
N22 C26 C27 C216 -1.7(3) y
S2 C26 C27 C216 176.34(14) y
C26 C27 C28 C29 -0.2(2) y
C216 C27 C28 C29 -176.71(17) y
C26 C27 C28 C219 -173.36(16) y
C216 C27 C28 C219 10.1(3) y
C210 N23 C29 C28 171.04(17) y
C210 N23 C29 S2 -8.8(2) y
C27 C28 C29 N23 -179.25(16) y
C219 C28 C29 N23 -6.5(3) y
C27 C28 C29 S2 0.62(19) y
C219 C28 C29 S2 173.37(15) y
C26 S2 C29 N23 179.20(15) y
C26 S2 C29 C28 -0.67(14) y
C29 N23 C210 C211 175.58(17) y
C214 N24 C211 C212 -0.2(2) y
C222 N24 C211 C212 -178.4(2) y
C214 N24 C211 C210 -179.50(19) y
C222 N24 C211 C210 2.3(3) y
N23 C210 C211 C212 -179.5(2) y
N23 C210 C211 N24 -0.3(3) y
N24 C211 C212 C213 0.2(2) y
C210 C211 C212 C213 179.5(2) y
C211 C212 C213 C214 -0.1(3) y
C211 N24 C214 C213 0.1(3) y
C222 N24 C214 C213 178.4(2) y
C212 C213 C214 N24 0.0(3) y
C217 O22 C216 O21 -2.5(3) y
C217 O22 C216 C27 175.95(18) y
C26 C27 C216 O21 61.9(3) y
C28 C27 C216 O21 -121.8(2) y
C26 C27 C216 O22 -116.48(19) y
C28 C27 C216 O22 59.8(2) y
C216 O22 C217 C218 175.9(2) y
C220 O24 C219 O23 -2.3(4) y
C220 O24 C219 C28 179.9(2) y
C29 C28 C219 O23 -142.7(2) y
C27 C28 C219 O23 29.5(3) y
C29 C28 C219 O24 35.0(3) y
C27 C28 C219 O24 -152.73(19) y
C219 O24 C220 C221 -89.6(3) y
